data_2221596
loop_
_publ_author_name
'Ramesh, P.'
'Sundaresan, S. S.'
'Thirumurugan, P.'
'Perumal, Paramasivan T.'
'Ponnuswamy, M. N.'

_publ_section_title 4-(2,4-Dichlorophenyl)-6-(1<i>H</i>-indol-3-yl)-2,2'-bipyridine-5-carbonitrile
_journal_coeditor_code BT2890
_journal_issue 5
_journal_name_full 'Acta Crystallographica Section E'
_journal_page_first o996
_journal_page_last o997
_journal_paper_doi 10.1107/S1600536809012392
_journal_volume 65
_journal_year 2009
_chemical_formula_moiety 'C25 H14 Cl2 N4'
_chemical_formula_sum 'C25 H14 Cl2 N4'
_chemical_formula_weight 441.30
_chemical_name_common
;
4-(2, 4-Dichlorophenyl)-6-(1H-indol-3-yl)-2,2'-bipyridine-5-carbonitrile
;
_chemical_name_systematic
;4-(2,
 4-Dichlorophenyl)-6-(1<i>H</i>-indol-3-yl)-2,2'-bipyridine-5-carbonitrile
;
_space_group_IT_number 14
_symmetry_cell_setting monoclinic
_symmetry_space_group_name_Hall '-P 2ybc'
_symmetry_space_group_name_H-M 'P 1 21/c 1'
_atom_sites_solution_hydrogens geom
_atom_sites_solution_primary direct
_atom_sites_solution_secondary difmap
_audit_creation_method SHELXL-97
_cell_angle_alpha 90.00
_cell_angle_beta 90.991(4)
_cell_angle_gamma 90.00
_cell_formula_units_Z 8
_cell_length_a 10.0307(12)
_cell_length_b 22.446(3)
_cell_length_c 17.932(3)
_cell_measurement_reflns_used 4532
_cell_measurement_temperature 293(2)
_cell_measurement_theta_max 26.01
_cell_measurement_theta_min 1.45
_cell_volume 4036.8(10)
_computing_cell_refinement 'SAINT (Bruker, 2004)'
_computing_data_collection 'APEX2 (Bruker, 2004)'
_computing_data_reduction 'SAINT (Bruker, 2004)'
_computing_molecular_graphics 'ORTEP3 (Farrugia, 1997)'
_computing_publication_material 'SHELXL97 (Sheldrick, 2008) and PLATON (Spek, 2009)'
_computing_structure_refinement 'SHELXL97 (Sheldrick, 2008)'
_computing_structure_solution 'SHELXS97 (Sheldrick, 2008)'
_diffrn_ambient_temperature 293(2)
_diffrn_measured_fraction_theta_full 1.000
_diffrn_measured_fraction_theta_max 0.989
_diffrn_measurement_device_type 'Bruker Kappa APEXII area-detector diffractometer'
_diffrn_measurement_method '\w and \f scans'
_diffrn_radiation_monochromator graphite
_diffrn_radiation_source 'fine-focus sealed tube'
_diffrn_radiation_type MoK\a
_diffrn_radiation_wavelength 0.71073
_diffrn_reflns_av_R_equivalents 0.0384
_diffrn_reflns_av_sigmaI/netI 0.0301
_diffrn_reflns_limit_h_max 12
_diffrn_reflns_limit_h_min -12
_diffrn_reflns_limit_k_max 27
_diffrn_reflns_limit_k_min -27
_diffrn_reflns_limit_l_max 22
_diffrn_reflns_limit_l_min -22
_diffrn_reflns_number 38628
_diffrn_reflns_theta_full 25.00
_diffrn_reflns_theta_max 26.01
_diffrn_reflns_theta_min 1.45
_diffrn_standards_decay_% 0
_diffrn_standards_interval_time 0
_diffrn_standards_number 0
_exptl_absorpt_coefficient_mu 0.343
_exptl_absorpt_correction_T_max 0.934
_exptl_absorpt_correction_T_min 0.902
_exptl_absorpt_correction_type multi-scan
_exptl_absorpt_process_details '(SADABS; Sheldrick, 2001)'
_exptl_crystal_colour colourless
_exptl_crystal_density_diffrn 1.452
_exptl_crystal_density_method 'not measured'
_exptl_crystal_description block
_exptl_crystal_F_000 1808
_exptl_crystal_size_max 0.30
_exptl_crystal_size_mid 0.25
_exptl_crystal_size_min 0.20
_refine_diff_density_max 0.517
_refine_diff_density_min -0.414
_refine_ls_extinction_method none
_refine_ls_goodness_of_fit_ref 1.062
_refine_ls_hydrogen_treatment mixed
_refine_ls_matrix_type full
_refine_ls_number_parameters 567
_refine_ls_number_reflns 7874
_refine_ls_number_restraints 0
_refine_ls_restrained_S_all 1.062
_refine_ls_R_factor_all 0.0716
_refine_ls_R_factor_gt 0.0426
_refine_ls_shift/su_max 0.002
_refine_ls_shift/su_mean 0.000
_refine_ls_structure_factor_coef Fsqd
_refine_ls_weighting_details 'calc w=1/[\s^2^(Fo^2^)+(0.0749P)^2^+1.1730P] where P=(Fo^2^+2Fc^2^)/3'
_refine_ls_weighting_scheme calc
_refine_ls_wR_factor_gt 0.1135
_refine_ls_wR_factor_ref 0.1410
_reflns_number_gt 5586
_reflns_number_total 7874
_reflns_threshold_expression I>2\s(I)
_cod_data_source_file bt2890.cif
_cod_data_source_block I
_cod_depositor_comments
;
The following automatic conversions were performed:
'_symmetry_cell_setting' value 'Monoclinic' changed to 'monoclinic'
according to '/home/saulius/struct/CIF-dictionaries/cif_core.dic'
dictionary named 'cif_core.dic' version 2.4.1 from
2010-06-29.

'_exptl_absorpt_correction_type' value 'Multi-scan' changed
to 'multi-scan' according to
'/home/saulius/struct/CIF-dictionaries/cif_core.dic' dictionary named
'cif_core.dic' version 2.4.1 from 2010-06-29.

Automatic conversion script
Id: cif_fix_enum 1527 2010-12-29 10:47:43Z saulius 

The following automatic conversions were performed:

'_symmetry_cell_setting' value 'Monoclinic' changed to 'monoclinic'
according to /home/saulius/struct/CIF-dictionaries/cif_core.dic
dictionary named 'cif_core.dic' version 2.4.1 from
2010-06-29.

'_exptl_absorpt_correction_type' value 'Multi-scan'
changed to 'multi-scan' according to
/home/saulius/struct/CIF-dictionaries/cif_core.dic dictionary named
'cif_core.dic' version 2.4.1 from 2010-06-29.

Automatic conversion script
Id: cif_fix_values 1715 2011-07-08 13:25:40Z adriana 
;
_cod_original_cell_volume 4036.7(10)
_cod_original_sg_symbol_Hall '-P 2ybc '
_cod_original_sg_symbol_H-M P21/c
_cod_database_code 2221596
_cod_database_fobs_code 2221596

loop_
_symmetry_equiv_pos_as_xyz
'x, y, z'
'-x, y+1/2, -z+1/2'
'-x, -y, -z'
'x, -y-1/2, z-1/2'

loop_
_atom_site_type_symbol
_atom_site_label
_atom_site_fract_x
_atom_site_fract_y
_atom_site_fract_z
_atom_site_U_iso_or_equiv
_atom_site_adp_type
_atom_site_calc_flag
_atom_site_refinement_flags
_atom_site_occupancy
_atom_site_disorder_assembly
_atom_site_disorder_group
Cl Cl1 0.45103(8) 0.83228(3) -0.01221(4) 0.0625(2) Uani d . 1 . .
Cl Cl1' 1.02167(6) 0.57914(3) 0.01576(4) 0.04880(18) Uani d . 1 . .
Cl Cl2 0.36009(7) 0.60707(3) 0.06685(5) 0.0571(2) Uani d . 1 . .
Cl Cl2' 0.83340(8) 0.80040(3) 0.03850(6) 0.0715(3) Uani d . 1 . .
N N1 0.20249(18) 0.98708(8) 0.13679(11) 0.0348(4) Uani d . 1 . .
N N1' 0.74187(17) 0.42415(8) 0.15496(11) 0.0344(4) Uani d . 1 . .
C C2 0.3239(2) 0.96455(10) 0.15411(12) 0.0341(5) Uani d . 1 . .
C C2' 0.8626(2) 0.44706(10) 0.17186(12) 0.0324(5) Uani d . 1 . .
C C3 0.3509(2) 0.90381(10) 0.14152(13) 0.0356(5) Uani d . 1 . .
C C3' 0.8898(2) 0.50742(10) 0.15868(13) 0.0344(5) Uani d . 1 . .
C C4 0.2523(2) 0.86696(10) 0.11020(13) 0.0346(5) Uani d . 1 . .
C C4' 0.7929(2) 0.54340(10) 0.12346(13) 0.0331(5) Uani d . 1 . .
C C5 0.1296(2) 0.89156(10) 0.09365(14) 0.0379(5) Uani d . 1 . .
H H5 0.0617 0.8682 0.0733 0.046 Uiso calc R 1 . .
C C5' 0.6708(2) 0.51797(10) 0.10687(13) 0.0360(5) Uani d . 1 . .
H H5' 0.6040 0.5404 0.0837 0.043 Uiso calc R 1 . .
C C6 0.1082(2) 0.95146(10) 0.10757(13) 0.0338(5) Uani d . 1 . .
C C6' 0.6482(2) 0.45913(10) 0.12483(13) 0.0336(5) Uani d . 1 . .
C C7 0.4203(2) 1.00692(11) 0.18467(13) 0.0363(5) Uani d . 1 . .
C C7' 0.9576(2) 0.40339(10) 0.20169(13) 0.0341(5) Uani d . 1 . .
C C8 0.4100(2) 1.07118(10) 0.18173(13) 0.0361(5) Uani d . 1 . .
C C8' 0.9477(2) 0.33985(11) 0.19115(14) 0.0379(5) Uani d . 1 . .
C C9 0.3196(2) 1.11211(11) 0.15114(14) 0.0422(6) Uani d . 1 . .
H H9 0.2435 1.0990 0.1258 0.051 Uiso calc R 1 . .
C C9' 0.8629(3) 0.30236(12) 0.15088(17) 0.0496(7) Uani d . 1 . .
H H9' 0.7916 0.3179 0.1233 0.060 Uiso calc R 1 . .
C C10 0.3444(3) 1.17177(12) 0.15879(16) 0.0486(6) Uani d . 1 . .
H H10 0.2842 1.1990 0.1383 0.058 Uiso calc R 1 . .
C C10' 0.8856(3) 0.24218(13) 0.1523(2) 0.0661(9) Uani d . 1 . .
H H10' 0.8289 0.2171 0.1253 0.079 Uiso calc R 1 . .
C C11 0.4577(3) 1.19271(12) 0.19653(16) 0.0526(7) Uani d . 1 . .
H H11 0.4711 1.2335 0.2016 0.063 Uiso calc R 1 . .
C C11' 0.9914(3) 0.21783(13) 0.1930(2) 0.0681(9) Uani d . 1 . .
H H11' 1.0034 0.1767 0.1937 0.082 Uiso calc R 1 . .
C C12 0.5494(3) 1.15379(12) 0.22616(15) 0.0489(7) Uani d . 1 . .
H H12 0.6263 1.1674 0.2504 0.059 Uiso calc R 1 . .
C C12' 1.0781(3) 0.25361(13) 0.23219(18) 0.0573(8) Uani d . 1 . .
H H12' 1.1499 0.2375 0.2588 0.069 Uiso calc R 1 . .
C C13 0.5240(2) 1.09366(11) 0.21879(14) 0.0399(6) Uani d . 1 . .
C C13' 1.0555(2) 0.31442(12) 0.23096(14) 0.0422(6) Uani d . 1 . .
N N14 0.5971(2) 1.04600(10) 0.24325(13) 0.0462(6) Uani d . 1 . .
H H14 0.662(3) 1.0477(14) 0.2631(17) 0.057(10) Uiso d . 1 . .
N N14' 1.1256(2) 0.35976(10) 0.26389(12) 0.0447(5) Uani d . 1 . .
H H14' 1.197(3) 0.3551(13) 0.2910(16) 0.056(9) Uiso d . 1 . .
C C15 0.5373(2) 0.99500(12) 0.22312(14) 0.0432(6) Uani d . 1 . .
H H15 0.5699 0.9571 0.2336 0.052 Uiso calc R 1 . .
C C15' 1.0688(2) 0.41225(12) 0.24621(13) 0.0398(6) Uani d . 1 . .
H H15' 1.1002 0.4493 0.2619 0.048 Uiso calc R 1 . .
C C16 0.4777(3) 0.87749(11) 0.15980(15) 0.0437(6) Uani d . 1 . .
C C16' 1.0143(2) 0.53357(11) 0.18177(14) 0.0405(6) Uani d . 1 . .
N N17 0.5778(2) 0.85535(11) 0.17464(15) 0.0609(7) Uani d . 1 . .
N N17' 1.1115(2) 0.55515(11) 0.20191(14) 0.0582(6) Uani d . 1 . .
C C18 0.2769(2) 0.80267(10) 0.09598(13) 0.0352(5) Uani d . 1 . .
C C18' 0.8131(2) 0.60717(10) 0.10453(13) 0.0345(5) Uani d . 1 . .
C C19 0.3670(2) 0.78254(11) 0.04386(14) 0.0385(5) Uani d . 1 . .
C C19' 0.9112(2) 0.62789(10) 0.05739(14) 0.0374(5) Uani d . 1 . .
C C20 0.3917(2) 0.72262(11) 0.03353(15) 0.0443(6) Uani d . 1 . .
H H20 0.4535 0.7100 -0.0012 0.053 Uiso calc R 1 . .
C C20' 0.9179(2) 0.68721(11) 0.03654(15) 0.0431(6) Uani d . 1 . .
H H20' 0.9843 0.7005 0.0050 0.052 Uiso calc R 1 . .
C C21 0.3230(2) 0.68196(11) 0.07557(14) 0.0408(6) Uani d . 1 . .
C C21' 0.8242(3) 0.72612(11) 0.06352(16) 0.0452(6) Uani d . 1 . .
C C22 0.2279(2) 0.70021(11) 0.12538(15) 0.0435(6) Uani d . 1 . .
H H22 0.1788 0.6723 0.1517 0.052 Uiso calc R 1 . .
C C22' 0.7246(3) 0.70747(11) 0.11006(16) 0.0491(7) Uani d . 1 . .
H H22' 0.6617 0.7343 0.1274 0.059 Uiso calc R 1 . .
C C23 0.2068(2) 0.76007(11) 0.13554(14) 0.0407(6) Uani d . 1 . .
H H23 0.1439 0.7724 0.1698 0.049 Uiso calc R 1 . .
C C23' 0.7198(3) 0.64864(11) 0.13038(15) 0.0447(6) Uani d . 1 . .
H H23' 0.6531 0.6359 0.1621 0.054 Uiso calc R 1 . .
C C24 -0.0246(2) 0.97866(10) 0.09155(13) 0.0354(5) Uani d . 1 . .
C C24' 0.5145(2) 0.43164(10) 0.11345(13) 0.0326(5) Uani d . 1 . .
C C25 -0.0512(3) 1.03740(11) 0.10704(16) 0.0472(6) Uani d . 1 . .
H H25 0.0152 1.0620 0.1267 0.057 Uiso calc R 1 . .
C C25' 0.4913(2) 0.37279(11) 0.13089(15) 0.0437(6) Uani d . 1 . .
H H25' 0.5606 0.3483 0.1472 0.052 Uiso calc R 1 . .
C C26 -0.1781(3) 1.05944(13) 0.09294(17) 0.0558(7) Uani d . 1 . .
H H26 -0.1982 1.0990 0.1031 0.067 Uiso calc R 1 . .
C C26' 0.3625(3) 0.35088(12) 0.12371(16) 0.0500(7) Uani d . 1 . .
H H26' 0.3439 0.3114 0.1352 0.060 Uiso calc R 1 . .
C C27 -0.2730(3) 1.02249(13) 0.06407(17) 0.0531(7) Uani d . 1 . .
H H27 -0.3592 1.0361 0.0544 0.064 Uiso calc R 1 . .
C C27' 0.2636(2) 0.38809(12) 0.09957(14) 0.0432(6) Uani d . 1 . .
H H27' 0.1761 0.3747 0.0950 0.052 Uiso calc R 1 . .
C C28 -0.2384(3) 0.96470(13) 0.04952(17) 0.0515(7) Uani d . 1 . .
H H28 -0.3034 0.9396 0.0294 0.062 Uiso calc R 1 . .
C C28' 0.2955(2) 0.44533(12) 0.08230(15) 0.0438(6) Uani d . 1 . .
H H28' 0.2275 0.4702 0.0651 0.053 Uiso calc R 1 . .
N N29 -0.1168(2) 0.94216(9) 0.06248(13) 0.0453(5) Uani d . 1 . .
N N29' 0.41791(19) 0.46807(9) 0.08843(12) 0.0402(5) Uani d . 1 . .

loop_
_atom_site_aniso_label
_atom_site_aniso_U_11
_atom_site_aniso_U_22
_atom_site_aniso_U_33
_atom_site_aniso_U_12
_atom_site_aniso_U_13
_atom_site_aniso_U_23
Cl1 0.0732(5) 0.0578(4) 0.0573(4) -0.0020(4) 0.0262(4) 0.0068(3)
Cl1' 0.0403(3) 0.0521(4) 0.0542(4) 0.0078(3) 0.0067(3) 0.0029(3)
Cl2 0.0517(4) 0.0350(3) 0.0842(5) 0.0091(3) -0.0060(4) -0.0091(3)
Cl2' 0.0753(5) 0.0338(4) 0.1049(7) -0.0035(3) -0.0140(5) 0.0104(4)
N1 0.0330(10) 0.0340(10) 0.0375(11) 0.0009(8) 0.0003(8) -0.0003(9)
N1' 0.0271(9) 0.0352(10) 0.0408(11) 0.0017(8) -0.0008(8) 0.0008(9)
C2 0.0345(12) 0.0363(12) 0.0316(12) 0.0002(10) 0.0013(10) 0.0017(10)
C2' 0.0293(11) 0.0369(12) 0.0310(12) 0.0018(9) 0.0015(9) -0.0005(10)
C3 0.0305(11) 0.0380(13) 0.0383(13) 0.0029(10) -0.0001(10) -0.0001(10)
C3' 0.0290(11) 0.0392(13) 0.0350(12) -0.0016(10) -0.0013(9) -0.0003(10)
C4 0.0341(12) 0.0345(12) 0.0355(13) 0.0012(10) 0.0047(10) -0.0001(10)
C4' 0.0312(11) 0.0330(12) 0.0351(13) -0.0007(9) -0.0012(9) -0.0011(10)
C5 0.0332(12) 0.0358(13) 0.0448(14) -0.0016(10) 0.0013(10) -0.0013(11)
C5' 0.0305(12) 0.0358(13) 0.0417(13) 0.0026(10) -0.0035(10) 0.0043(10)
C6 0.0314(12) 0.0339(12) 0.0360(13) 0.0004(10) 0.0041(10) 0.0019(10)
C6' 0.0292(11) 0.0362(12) 0.0352(13) 0.0018(9) -0.0017(9) -0.0004(10)
C7 0.0361(12) 0.0386(13) 0.0340(13) 0.0002(10) 0.0001(10) -0.0013(10)
C7' 0.0284(11) 0.0390(13) 0.0349(12) 0.0035(9) 0.0008(9) 0.0051(10)
C8 0.0334(12) 0.0406(13) 0.0343(13) -0.0016(10) 0.0017(10) -0.0035(10)
C8' 0.0298(12) 0.0420(13) 0.0421(14) 0.0070(10) 0.0031(10) 0.0060(11)
C9 0.0354(13) 0.0425(14) 0.0486(15) 0.0003(11) -0.0015(11) 0.0004(12)
C9' 0.0389(14) 0.0434(15) 0.0662(19) 0.0045(11) -0.0047(13) -0.0024(13)
C10 0.0467(15) 0.0417(14) 0.0573(17) 0.0029(12) 0.0011(13) 0.0037(12)
C10' 0.0569(18) 0.0440(16) 0.097(3) 0.0054(14) -0.0042(17) -0.0104(16)
C11 0.0599(17) 0.0383(14) 0.0596(18) -0.0090(13) 0.0019(14) -0.0017(13)
C11' 0.069(2) 0.0391(16) 0.097(3) 0.0152(15) 0.0030(19) 0.0016(16)
C12 0.0498(15) 0.0476(15) 0.0492(16) -0.0113(12) -0.0048(12) -0.0068(13)
C12' 0.0514(17) 0.0542(17) 0.0664(19) 0.0215(14) 0.0034(15) 0.0135(15)
C13 0.0379(13) 0.0435(14) 0.0381(13) -0.0022(11) -0.0012(11) -0.0036(11)
C13' 0.0351(13) 0.0477(14) 0.0439(14) 0.0076(11) 0.0033(11) 0.0103(12)
N14 0.0397(13) 0.0494(14) 0.0490(14) -0.0009(11) -0.0137(11) -0.0028(10)
N14' 0.0338(11) 0.0575(14) 0.0426(12) 0.0090(10) -0.0059(10) 0.0091(11)
C15 0.0415(14) 0.0438(14) 0.0442(15) 0.0032(11) -0.0062(11) -0.0001(12)
C15' 0.0372(13) 0.0465(14) 0.0357(13) 0.0044(11) -0.0013(10) 0.0029(11)
C16 0.0412(14) 0.0415(14) 0.0483(15) 0.0028(11) -0.0054(12) -0.0072(12)
C16' 0.0385(13) 0.0399(13) 0.0429(14) -0.0022(11) -0.0076(11) 0.0062(11)
N17 0.0496(14) 0.0586(15) 0.0739(18) 0.0139(12) -0.0148(12) -0.0155(13)
N17' 0.0469(14) 0.0605(15) 0.0666(16) -0.0129(12) -0.0207(12) 0.0127(13)
C18 0.0320(12) 0.0350(12) 0.0385(13) 0.0039(10) -0.0013(10) -0.0007(10)
C18' 0.0316(12) 0.0335(12) 0.0382(13) -0.0033(10) -0.0077(10) -0.0022(10)
C19 0.0385(13) 0.0389(13) 0.0381(13) 0.0023(10) 0.0030(10) -0.0001(11)
C19' 0.0332(12) 0.0374(13) 0.0413(14) -0.0004(10) -0.0071(10) -0.0016(11)
C20 0.0407(14) 0.0474(15) 0.0448(15) 0.0079(12) 0.0024(11) -0.0085(12)
C20' 0.0394(13) 0.0422(14) 0.0474(15) -0.0088(11) -0.0064(11) 0.0039(12)
C21 0.0384(13) 0.0340(13) 0.0498(15) 0.0078(10) -0.0104(11) -0.0044(11)
C21' 0.0493(15) 0.0301(12) 0.0557(17) -0.0032(11) -0.0143(13) -0.0011(11)
C22 0.0396(13) 0.0370(13) 0.0540(16) 0.0010(11) 0.0004(12) 0.0047(12)
C22' 0.0453(15) 0.0378(14) 0.0639(18) 0.0051(12) -0.0039(13) -0.0102(13)
C23 0.0341(12) 0.0412(13) 0.0471(15) 0.0029(10) 0.0074(11) -0.0008(11)
C23' 0.0420(14) 0.0379(14) 0.0540(16) -0.0009(11) -0.0022(12) -0.0042(12)
C24 0.0346(12) 0.0356(12) 0.0361(13) 0.0006(10) 0.0027(10) 0.0042(10)
C24' 0.0297(11) 0.0322(12) 0.0359(12) 0.0004(9) 0.0004(9) -0.0017(10)
C25 0.0441(14) 0.0373(14) 0.0602(17) 0.0026(11) 0.0002(12) -0.0029(12)
C25' 0.0341(12) 0.0362(13) 0.0609(17) 0.0012(10) -0.0027(11) 0.0045(12)
C26 0.0502(16) 0.0444(15) 0.073(2) 0.0140(13) 0.0011(14) -0.0004(14)
C26' 0.0437(15) 0.0406(14) 0.0658(18) -0.0089(12) 0.0011(13) 0.0059(13)
C27 0.0385(14) 0.0565(17) 0.0643(19) 0.0120(13) 0.0006(13) 0.0111(14)
C27' 0.0311(12) 0.0534(16) 0.0449(15) -0.0092(11) -0.0020(11) -0.0012(12)
C28 0.0352(14) 0.0536(16) 0.0655(19) -0.0027(12) -0.0071(12) 0.0070(14)
C28' 0.0304(12) 0.0502(15) 0.0506(15) 0.0023(11) -0.0074(11) 0.0024(12)
N29 0.0360(11) 0.0408(12) 0.0590(14) 0.0006(9) -0.0040(10) 0.0030(10)
N29' 0.0314(10) 0.0377(11) 0.0512(13) 0.0009(9) -0.0079(9) 0.0027(9)

loop_
_atom_type_symbol
_atom_type_description
_atom_type_scat_dispersion_real
_atom_type_scat_dispersion_imag
_atom_type_scat_source
C C 0.0033 0.0016 'International Tables Vol C Tables 4.2.6.8 and 6.1.1.4'
H H 0.0000 0.0000 'International Tables Vol C Tables 4.2.6.8 and 6.1.1.4'
N N 0.0061 0.0033 'International Tables Vol C Tables 4.2.6.8 and 6.1.1.4'
Cl Cl 0.1484 0.1585 'International Tables Vol C Tables 4.2.6.8 and 6.1.1.4'

loop_
_geom_angle_atom_site_label_1
_geom_angle_atom_site_label_2
_geom_angle_atom_site_label_3
_geom_angle_site_symmetry_1
_geom_angle_site_symmetry_3
_geom_angle
_geom_angle_publ_flag
C6 N1 C2 . . 119.67(19) ?
C6' N1' C2' . . 119.48(19) ?
N1 C2 C3 . . 120.1(2) ?
N1 C2 C7 . . 115.6(2) ?
C3 C2 C7 . . 124.3(2) ?
N1' C2' C3' . . 120.5(2) ?
N1' C2' C7' . . 113.9(2) ?
C3' C2' C7' . . 125.6(2) ?
C4 C3 C2 . . 120.0(2) ?
C4 C3 C16 . . 117.8(2) ?
C2 C3 C16 . . 122.3(2) ?
C2' C3' C4' . . 119.7(2) ?
C2' C3' C16' . . 121.2(2) ?
C4' C3' C16' . . 119.1(2) ?
C5 C4 C3 . . 118.2(2) ?
C5 C4 C18 . . 120.2(2) ?
C3 C4 C18 . . 121.6(2) ?
C5' C4' C3' . . 117.7(2) ?
C5' C4' C18' . . 118.3(2) ?
C3' C4' C18' . . 124.0(2) ?
C4 C5 C6 . . 119.4(2) ?
C4 C5 H5 . . 120.3 ?
C6 C5 H5 . . 120.3 ?
C4' C5' C6' . . 119.7(2) ?
C4' C5' H5' . . 120.2 ?
C6' C5' H5' . . 120.2 ?
N1 C6 C5 . . 122.7(2) ?
N1 C6 C24 . . 117.0(2) ?
C5 C6 C24 . . 120.3(2) ?
N1' C6' C5' . . 122.8(2) ?
N1' C6' C24' . . 116.1(2) ?
C5' C6' C24' . . 121.1(2) ?
C15 C7 C8 . . 105.8(2) ?
C15 C7 C2 . . 128.0(2) ?
C8 C7 C2 . . 126.2(2) ?
C15' C7' C8' . . 105.8(2) ?
C15' C7' C2' . . 129.2(2) ?
C8' C7' C2' . . 124.9(2) ?
C9 C8 C13 . . 117.8(2) ?
C9 C8 C7 . . 135.7(2) ?
C13 C8 C7 . . 106.4(2) ?
C9' C8' C13' . . 118.4(2) ?
C9' C8' C7' . . 135.0(2) ?
C13' C8' C7' . . 106.5(2) ?
C10 C9 C8 . . 119.3(2) ?
C10 C9 H9 . . 120.3 ?
C8 C9 H9 . . 120.3 ?
C10' C9' C8' . . 119.2(3) ?
C10' C9' H9' . . 120.4 ?
C8' C9' H9' . . 120.4 ?
C9 C10 C11 . . 121.6(3) ?
C9 C10 H10 . . 119.2 ?
C11 C10 H10 . . 119.2 ?
C9' C10' C11' . . 121.5(3) ?
C9' C10' H10' . . 119.3 ?
C11' C10' H10' . . 119.3 ?
C12 C11 C10 . . 120.7(2) ?
C12 C11 H11 . . 119.7 ?
C10 C11 H11 . . 119.7 ?
C12' C11' C10' . . 120.8(3) ?
C12' C11' H11' . . 119.6 ?
C10' C11' H11' . . 119.6 ?
C11 C12 C13 . . 117.7(2) ?
C11 C12 H12 . . 121.1 ?
C13 C12 H12 . . 121.1 ?
C11' C12' C13' . . 117.9(3) ?
C11' C12' H12' . . 121.0 ?
C13' C12' H12' . . 121.0 ?
N14 C13 C12 . . 129.7(2) ?
N14 C13 C8 . . 107.4(2) ?
C12 C13 C8 . . 123.0(2) ?
N14' C13' C12' . . 130.2(2) ?
N14' C13' C8' . . 107.6(2) ?
C12' C13' C8' . . 122.2(3) ?
C15 N14 C13 . . 110.3(2) ?
C15 N14 H14 . . 124(2) ?
C13 N14 H14 . . 125(2) ?
C15' N14' C13' . . 109.8(2) ?
C15' N14' H14' . . 126(2) ?
C13' N14' H14' . . 124.5(19) ?
N14 C15 C7 . . 110.1(2) ?
N14 C15 H15 . . 125.0 ?
C7 C15 H15 . . 125.0 ?
N14' C15' C7' . . 110.3(2) ?
N14' C15' H15' . . 124.9 ?
C7' C15' H15' . . 124.9 ?
N17 C16 C3 . . 178.6(3) ?
N17' C16' C3' . . 178.0(3) ?
C19 C18 C23 . . 117.5(2) ?
C19 C18 C4 . . 122.9(2) ?
C23 C18 C4 . . 119.6(2) ?
C19' C18' C23' . . 117.5(2) ?
C19' C18' C4' . . 124.2(2) ?
C23' C18' C4' . . 118.0(2) ?
C20 C19 C18 . . 121.9(2) ?
C20 C19 Cl1 . . 117.41(19) ?
C18 C19 Cl1 . . 120.71(19) ?
C20' C19' C18' . . 121.6(2) ?
C20' C19' Cl1' . . 117.12(19) ?
C18' C19' Cl1' . . 121.02(18) ?
C21 C20 C19 . . 118.7(2) ?
C21 C20 H20 . . 120.7 ?
C19 C20 H20 . . 120.7 ?
C21' C20' C19' . . 118.6(2) ?
C21' C20' H20' . . 120.7 ?
C19' C20' H20' . . 120.7 ?
C20 C21 C22 . . 121.0(2) ?
C20 C21 Cl2 . . 119.0(2) ?
C22 C21 Cl2 . . 119.9(2) ?
C20' C21' C22' . . 121.8(2) ?
C20' C21' Cl2' . . 118.7(2) ?
C22' C21' Cl2' . . 119.5(2) ?
C23 C22 C21 . . 119.1(2) ?
C23 C22 H22 . . 120.5 ?
C21 C22 H22 . . 120.5 ?
C23' C22' C21' . . 118.9(2) ?
C23' C22' H22' . . 120.6 ?
C21' C22' H22' . . 120.6 ?
C22 C23 C18 . . 121.7(2) ?
C22 C23 H23 . . 119.2 ?
C18 C23 H23 . . 119.2 ?
C22' C23' C18' . . 121.6(3) ?
C22' C23' H23' . . 119.2 ?
C18' C23' H23' . . 119.2 ?
N29 C24 C25 . . 122.1(2) ?
N29 C24 C6 . . 115.8(2) ?
C25 C24 C6 . . 122.0(2) ?
N29' C24' C25' . . 122.5(2) ?
N29' C24' C6' . . 115.98(19) ?
C25' C24' C6' . . 121.5(2) ?
C24 C25 C26 . . 119.1(2) ?
C24 C25 H25 . . 120.4 ?
C26 C25 H25 . . 120.4 ?
C24' C25' C26' . . 118.7(2) ?
C24' C25' H25' . . 120.7 ?
C26' C25' H25' . . 120.7 ?
C27 C26 C25 . . 119.2(3) ?
C27 C26 H26 . . 120.4 ?
C25 C26 H26 . . 120.4 ?
C27' C26' C25' . . 119.0(2) ?
C27' C26' H26' . . 120.5 ?
C25' C26' H26' . . 120.5 ?
C26 C27 C28 . . 118.2(2) ?
C26 C27 H27 . . 120.9 ?
C28 C27 H27 . . 120.9 ?
C28' C27' C26' . . 118.6(2) ?
C28' C27' H27' . . 120.7 ?
C26' C27' H27' . . 120.7 ?
N29 C28 C27 . . 124.0(3) ?
N29 C28 H28 . . 118.0 ?
C27 C28 H28 . . 118.0 ?
N29' C28' C27' . . 124.2(2) ?
N29' C28' H28' . . 117.9 ?
C27' C28' H28' . . 117.9 ?
C24 N29 C28 . . 117.4(2) ?
C28' N29' C24' . . 117.0(2) ?

loop_
_geom_bond_atom_site_label_1
_geom_bond_atom_site_label_2
_geom_bond_site_symmetry_2
_geom_bond_distance
_geom_bond_publ_flag
Cl1 C19 . 1.731(3) ?
Cl1' C19' . 1.735(2) ?
Cl2 C21 . 1.729(2) ?
Cl2' C21' . 1.729(3) ?
N1 C6 . 1.338(3) ?
N1 C2 . 1.350(3) ?
N1' C6' . 1.332(3) ?
N1' C2' . 1.346(3) ?
C2 C3 . 1.409(3) ?
C2 C7 . 1.457(3) ?
C2' C3' . 1.403(3) ?
C2' C7' . 1.462(3) ?
C3 C4 . 1.400(3) ?
C3 C16 . 1.435(3) ?
C3' C4' . 1.406(3) ?
C3' C16' . 1.434(3) ?
C4 C5 . 1.377(3) ?
C4 C18 . 1.487(3) ?
C4' C5' . 1.379(3) ?
C4' C18' . 1.486(3) ?
C5 C6 . 1.385(3) ?
C5 H5 . 0.9300 ?
C5' C6' . 1.379(3) ?
C5' H5' . 0.9300 ?
C6 C24 . 1.489(3) ?
C6' C24' . 1.487(3) ?
C7 C15 . 1.376(3) ?
C7 C8 . 1.447(3) ?
C7' C15' . 1.375(3) ?
C7' C8' . 1.442(3) ?
C8 C9 . 1.396(3) ?
C8 C13 . 1.406(3) ?
C8' C9' . 1.390(4) ?
C8' C13' . 1.406(3) ?
C9 C10 . 1.368(4) ?
C9 H9 . 0.9300 ?
C9' C10' . 1.370(4) ?
C9' H9' . 0.9300 ?
C10 C11 . 1.394(4) ?
C10 H10 . 0.9300 ?
C10' C11' . 1.390(4) ?
C10' H10' . 0.9300 ?
C11 C12 . 1.370(4) ?
C11 H11 . 0.9300 ?
C11' C12' . 1.369(4) ?
C11' H11' . 0.9300 ?
C12 C13 . 1.380(4) ?
C12 H12 . 0.9300 ?
C12' C13' . 1.384(4) ?
C12' H12' . 0.9300 ?
C13 N14 . 1.365(3) ?
C13' N14' . 1.365(3) ?
N14 C15 . 1.339(3) ?
N14 H14 . 0.73(3) ?
N14' C15' . 1.344(3) ?
N14' H14' . 0.86(3) ?
C15 H15 . 0.9300 ?
C15' H15' . 0.9300 ?
C16 N17 . 1.147(3) ?
C16' N17' . 1.142(3) ?
C18 C19 . 1.387(3) ?
C18 C23 . 1.389(3) ?
C18' C19' . 1.389(3) ?
C18' C23' . 1.404(3) ?
C19 C20 . 1.380(3) ?
C19' C20' . 1.385(3) ?
C20 C21 . 1.376(4) ?
C20 H20 . 0.9300 ?
C20' C21' . 1.377(4) ?
C20' H20' . 0.9300 ?
C21 C22 . 1.380(4) ?
C21' C22' . 1.378(4) ?
C22 C23 . 1.373(3) ?
C22 H22 . 0.9300 ?
C22' C23' . 1.371(4) ?
C22' H22' . 0.9300 ?
C23 H23 . 0.9300 ?
C23' H23' . 0.9300 ?
C24 N29 . 1.335(3) ?
C24 C25 . 1.374(3) ?
C24' N29' . 1.339(3) ?
C24' C25' . 1.378(3) ?
C25 C26 . 1.386(4) ?
C25 H25 . 0.9300 ?
C25' C26' . 1.386(3) ?
C25' H25' . 0.9300 ?
C26 C27 . 1.358(4) ?
C26 H26 . 0.9300 ?
C26' C27' . 1.361(4) ?
C26' H26' . 0.9300 ?
C27 C28 . 1.369(4) ?
C27 H27 . 0.9300 ?
C27' C28' . 1.361(4) ?
C27' H27' . 0.9300 ?
C28 N29 . 1.337(3) ?
C28 H28 . 0.9300 ?
C28' N29' . 1.332(3) ?
C28' H28' . 0.9300 ?

loop_
_geom_hbond_atom_site_label_D
_geom_hbond_atom_site_label_H
_geom_hbond_atom_site_label_A
_geom_hbond_site_symmetry_A
_geom_hbond_distance_DH
_geom_hbond_distance_HA
_geom_hbond_distance_DA
_geom_hbond_angle_DHA
C9 H9 N1 1 0.93 2.55 3.052(3) 114.0
C9' H9' N1' 1 0.93 2.50 2.993(3) 113.1
C15 H15 N17 1 0.93 2.52 3.280(4) 139.4
C15' H15' N17' 1 0.93 2.61 3.334(3) 134.9
C5 H5 Cl2' 1_455 0.93 2.81 3.727(3) 169.0
N14 H14 N17' 2_755 0.73(3) 2.36(3) 3.075(3) 166(3)
N14' H14' N17 2_745 0.86(3) 2.33(3) 3.157(3) 160(3)
C15' H15' Cg5 1_555 0.93 3.1253 3.798(3) 130.75
C23 H23 Cg8 1_555 0.93 2.7553 3.620(3) 154.99
C23' H23' Cg7 1_555 0.93 2.8284 3.633(3) 145.42

loop_
_geom_torsion_atom_site_label_1
_geom_torsion_atom_site_label_2
_geom_torsion_atom_site_label_3
_geom_torsion_atom_site_label_4
_geom_torsion_site_symmetry_1
_geom_torsion_site_symmetry_2
_geom_torsion_site_symmetry_3
_geom_torsion_site_symmetry_4
_geom_torsion
_geom_torsion_publ_flag
C6 N1 C2 C3 . . . . -0.1(3) ?
C6 N1 C2 C7 . . . . 179.2(2) ?
C6' N1' C2' C3' . . . . 0.6(3) ?
C6' N1' C2' C7' . . . . -177.6(2) ?
N1 C2 C3 C4 . . . . 0.8(3) ?
C7 C2 C3 C4 . . . . -178.5(2) ?
N1 C2 C3 C16 . . . . -179.2(2) ?
C7 C2 C3 C16 . . . . 1.6(4) ?
N1' C2' C3' C4' . . . . -3.8(3) ?
C7' C2' C3' C4' . . . . 174.2(2) ?
N1' C2' C3' C16' . . . . 175.0(2) ?
C7' C2' C3' C16' . . . . -7.0(4) ?
C2 C3 C4 C5 . . . . -1.1(3) ?
C16 C3 C4 C5 . . . . 178.9(2) ?
C2 C3 C4 C18 . . . . 180.0(2) ?
C16 C3 C4 C18 . . . . -0.1(3) ?
C2' C3' C4' C5' . . . . 3.5(3) ?
C16' C3' C4' C5' . . . . -175.4(2) ?
C2' C3' C4' C18' . . . . -177.8(2) ?
C16' C3' C4' C18' . . . . 3.4(4) ?
C3 C4 C5 C6 . . . . 0.7(3) ?
C18 C4 C5 C6 . . . . 179.7(2) ?
C3' C4' C5' C6' . . . . -0.2(3) ?
C18' C4' C5' C6' . . . . -179.0(2) ?
C2 N1 C6 C5 . . . . -0.3(3) ?
C2 N1 C6 C24 . . . . 178.4(2) ?
C4 C5 C6 N1 . . . . 0.0(4) ?
C4 C5 C6 C24 . . . . -178.7(2) ?
C2' N1' C6' C5' . . . . 2.9(3) ?
C2' N1' C6' C24' . . . . -175.3(2) ?
C4' C5' C6' N1' . . . . -3.1(4) ?
C4' C5' C6' C24' . . . . 175.0(2) ?
N1 C2 C7 C15 . . . . 163.0(2) ?
C3 C2 C7 C15 . . . . -17.8(4) ?
N1 C2 C7 C8 . . . . -15.6(3) ?
C3 C2 C7 C8 . . . . 163.7(2) ?
N1' C2' C7' C15' . . . . -156.2(2) ?
C3' C2' C7' C15' . . . . 25.6(4) ?
N1' C2' C7' C8' . . . . 21.3(3) ?
C3' C2' C7' C8' . . . . -156.9(2) ?
C15 C7 C8 C9 . . . . 179.0(3) ?
C2 C7 C8 C9 . . . . -2.2(4) ?
C15 C7 C8 C13 . . . . 0.5(3) ?
C2 C7 C8 C13 . . . . 179.3(2) ?
C15' C7' C8' C9' . . . . -177.3(3) ?
C2' C7' C8' C9' . . . . 4.7(4) ?
C15' C7' C8' C13' . . . . 0.1(3) ?
C2' C7' C8' C13' . . . . -177.9(2) ?
C13 C8 C9 C10 . . . . -0.6(4) ?
C7 C8 C9 C10 . . . . -179.0(3) ?
C13' C8' C9' C10' . . . . 1.1(4) ?
C7' C8' C9' C10' . . . . 178.3(3) ?
C8 C9 C10 C11 . . . . -0.1(4) ?
C8' C9' C10' C11' . . . . 0.0(5) ?
C9 C10 C11 C12 . . . . 1.2(4) ?
C9' C10' C11' C12' . . . . -1.2(5) ?
C10 C11 C12 C13 . . . . -1.5(4) ?
C10' C11' C12' C13' . . . . 1.2(5) ?
C11 C12 C13 N14 . . . . -179.4(3) ?
C11 C12 C13 C8 . . . . 0.8(4) ?
C9 C8 C13 N14 . . . . -179.6(2) ?
C7 C8 C13 N14 . . . . -0.8(3) ?
C9 C8 C13 C12 . . . . 0.2(4) ?
C7 C8 C13 C12 . . . . 179.0(2) ?
C11' C12' C13' N14' . . . . -179.3(3) ?
C11' C12' C13' C8' . . . . 0.0(4) ?
C9' C8' C13' N14' . . . . 178.4(2) ?
C7' C8' C13' N14' . . . . 0.4(3) ?
C9' C8' C13' C12' . . . . -1.1(4) ?
C7' C8' C13' C12' . . . . -179.1(2) ?
C12 C13 N14 C15 . . . . -179.0(3) ?
C8 C13 N14 C15 . . . . 0.8(3) ?
C12' C13' N14' C15' . . . . 178.6(3) ?
C8' C13' N14' C15' . . . . -0.8(3) ?
C13 N14 C15 C7 . . . . -0.5(3) ?
C8 C7 C15 N14 . . . . 0.0(3) ?
C2 C7 C15 N14 . . . . -178.8(2) ?
C13' N14' C15' C7' . . . . 0.9(3) ?
C8' C7' C15' N14' . . . . -0.6(3) ?
C2' C7' C15' N14' . . . . 177.3(2) ?
C4 C3 C16 N17 . . . . -28(12) ?
C2 C3 C16 N17 . . . . 152(12) ?
C2' C3' C16' N17' . . . . -103(8) ?
C4' C3' C16' N17' . . . . 76(8) ?
C5 C4 C18 C19 . . . . 114.7(3) ?
C3 C4 C18 C19 . . . . -66.4(3) ?
C5 C4 C18 C23 . . . . -64.7(3) ?
C3 C4 C18 C23 . . . . 114.2(3) ?
C5' C4' C18' C19' . . . . -121.2(3) ?
C3' C4' C18' C19' . . . . 60.1(3) ?
C5' C4' C18' C23' . . . . 52.8(3) ?
C3' C4' C18' C23' . . . . -126.0(3) ?
C23 C18 C19 C20 . . . . -3.0(4) ?
C4 C18 C19 C20 . . . . 177.6(2) ?
C23 C18 C19 Cl1 . . . . 175.85(18) ?
C4 C18 C19 Cl1 . . . . -3.6(3) ?
C23' C18' C19' C20' . . . . 0.2(3) ?
C4' C18' C19' C20' . . . . 174.2(2) ?
C23' C18' C19' Cl1' . . . . -174.10(18) ?
C4' C18' C19' Cl1' . . . . -0.1(3) ?
C18 C19 C20 C21 . . . . 1.0(4) ?
Cl1 C19 C20 C21 . . . . -177.85(19) ?
C18' C19' C20' C21' . . . . -0.1(4) ?
Cl1' C19' C20' C21' . . . . 174.42(19) ?
C19 C20 C21 C22 . . . . 2.2(4) ?
C19 C20 C21 Cl2 . . . . -176.34(19) ?
C19' C20' C21' C22' . . . . -0.3(4) ?
C19' C20' C21' Cl2' . . . . 179.25(19) ?
C20 C21 C22 C23 . . . . -3.3(4) ?
Cl2 C21 C22 C23 . . . . 175.3(2) ?
C20' C21' C22' C23' . . . . 0.6(4) ?
Cl2' C21' C22' C23' . . . . -179.0(2) ?
C21 C22 C23 C18 . . . . 1.2(4) ?
C19 C18 C23 C22 . . . . 1.8(4) ?
C4 C18 C23 C22 . . . . -178.7(2) ?
C21' C22' C23' C18' . . . . -0.5(4) ?
C19' C18' C23' C22' . . . . 0.1(4) ?
C4' C18' C23' C22' . . . . -174.3(2) ?
N1 C6 C24 N29 . . . . -180.0(2) ?
C5 C6 C24 N29 . . . . -1.2(3) ?
N1 C6 C24 C25 . . . . -1.1(3) ?
C5 C6 C24 C25 . . . . 177.7(2) ?
N1' C6' C24' N29' . . . . 175.1(2) ?
C5' C6' C24' N29' . . . . -3.0(3) ?
N1' C6' C24' C25' . . . . -2.1(3) ?
C5' C6' C24' C25' . . . . 179.7(2) ?
N29 C24 C25 C26 . . . . 0.8(4) ?
C6 C24 C25 C26 . . . . -178.0(2) ?
N29' C24' C25' C26' . . . . -1.4(4) ?
C6' C24' C25' C26' . . . . 175.7(2) ?
C24 C25 C26 C27 . . . . -0.1(4) ?
C24' C25' C26' C27' . . . . 0.1(4) ?
C25 C26 C27 C28 . . . . -0.5(4) ?
C25' C26' C27' C28' . . . . 1.0(4) ?
C26 C27 C28 N29 . . . . 0.5(5) ?
C26' C27' C28' N29' . . . . -1.0(4) ?
C25 C24 N29 C28 . . . . -0.8(4) ?
C6 C24 N29 C28 . . . . 178.0(2) ?
C27 C28 N29 C24 . . . . 0.2(4) ?
C27' C28' N29' C24' . . . . -0.2(4) ?
C25' C24' N29' C28' . . . . 1.4(4) ?
C6' C24' N29' C28' . . . . -175.9(2) ?
